data_4318872
loop_
_publ_author_name
'Tsukasa Matsuo'
'Hiroyuki Kawaguchi'

_publ_contact_author_address
;
    Coordination Chemistry Laboratories, Institute of Molecular Science
    Myodaiji, Okazaki 444-8585, Japan
;
_publ_contact_author_email ' hkawa@ims.ac.jp '
_publ_contact_author_fax ' +81-564-55-7290 '
_publ_contact_author_name ' Kawaguchi Hiroyuki'
_publ_section_title
;
 Synthesis and Structures of Niobium(V) Complexes Stabilized by
 Linear-Linked Aryloxide Trimers
;
_journal_name_full 'Inorganic Chemistry'
_journal_page_first 6090
_journal_page_last 6098
_journal_paper_doi 10.1021/ic025882c
_journal_volume 41
_journal_year 2002
_chemical_formula_moiety 'C36 H47 Cl3 N Nb O3 '
_chemical_formula_sum 'C36 H47 Cl3 N Nb O3'
_chemical_formula_weight 741.04
_space_group_IT_number 14
_symmetry_cell_setting monoclinic
_symmetry_Int_Tables_number 14
_symmetry_space_group_name_Hall '-P 2yn'
_symmetry_space_group_name_H-M 'P 1 21/n 1'
_cell_angle_alpha 90
_cell_angle_beta 115.228(4)
_cell_angle_gamma 90
_cell_formula_units_Z 4
_cell_length_a 18.921(2)
_cell_length_b 9.3838(9)
_cell_length_c 22.820(3)
_cell_measurement_reflns_used 10397
_cell_measurement_temperature 173.2
_cell_measurement_theta_max 13.7
_cell_measurement_theta_min 1.6
_cell_volume 3665.3(7)
_computing_cell_refinement CrystalClear
_computing_data_collection CrystalClear
_computing_data_reduction CrystalStructure
_computing_publication_material 'CrystalStructure Ver. 2.00'
_computing_structure_refinement CRYSTALS
_computing_structure_solution SHELXS97
_diffrn_measurement_device_type 'Rigaku/MSC Mercury CCD'
_diffrn_measurement_method \w
_diffrn_radiation_type 'Mo K\a'
_diffrn_radiation_wavelength 0.7107
_diffrn_reflns_av_R_equivalents 0.048
_diffrn_reflns_limit_h_max 24
_diffrn_reflns_limit_h_min -24
_diffrn_reflns_limit_k_max 10
_diffrn_reflns_limit_k_min -11
_diffrn_reflns_limit_l_max 29
_diffrn_reflns_limit_l_min -29
_diffrn_reflns_number 29352
_exptl_absorpt_coefficient_mu 0.581
_exptl_absorpt_correction_T_max 0.944
_exptl_absorpt_correction_T_min 0.783
_exptl_absorpt_correction_type none
_exptl_crystal_colour red
_exptl_crystal_density_diffrn 1.343
_exptl_crystal_density_method 'not measured'
_exptl_crystal_description block
_exptl_crystal_size_max 0.350
_exptl_crystal_size_mid 0.150
_exptl_crystal_size_min 0.100
_refine_diff_density_max 2.18
_refine_diff_density_min -1.00
_refine_ls_extinction_method none
_refine_ls_goodness_of_fit_ref 1.011
_refine_ls_hydrogen_treatment refall
_refine_ls_number_parameters 435
_refine_ls_number_reflns 8247
_refine_ls_R_factor_gt 0.0670
_refine_ls_shift/su_max 0.0020
_refine_ls_structure_factor_coef Fsqd
_refine_ls_weighting_details 'w = 1/[\s^2^(Fo^2^) + (0.05000(Max(Fo^2^,0) + 2Fc^2^)/3)^2^]'
_refine_ls_weighting_scheme calc
_refine_ls_wR_factor_ref 0.2000
_reflns_number_gt 5435
_reflns_number_total 0
_reflns_threshold_expression F^2^>2.0\s(F^2^)
_cod_data_source_file ic025882c_s1_4.cif
_cod_data_source_block Nb[(tBu-L)H]Cl3(NCMe)
_cod_original_cell_volume 3665.2(7)
_cod_original_formula_sum 'C36 H47 Cl3 N Nb O3 '
_cod_database_code 4318872

loop_
_symmetry_equiv_pos_as_xyz
x,y,z
1/2-x,1/2+y,1/2-z
-x,-y,-z
1/2+x,1/2-y,1/2+z

loop_
_atom_site_label
_atom_site_type_symbol
_atom_site_fract_x
_atom_site_fract_y
_atom_site_fract_z
_atom_site_U_iso_or_equiv
_atom_site_adp_type
_atom_site_occupancy
_atom_site_calc_flag
_atom_site_refinement_flags
_atom_site_disorder_assembly
_atom_site_disorder_group
Nb(1) Nb 0.44619(3) 0.50093(4) 0.17340(2) 0.0309(1) Uani 1.00 d . . .
Cl(1) Cl 0.56551(9) 0.3696(2) 0.21748(7) 0.0482(4) Uani 1.00 d . . .
Cl(2) Cl 0.39144(9) 0.3057(2) 0.09917(7) 0.0494(4) Uani 1.00 d . . .
Cl(3) Cl 0.33744(8) 0.6380(2) 0.10518(7) 0.0491(4) Uani 1.00 d . . .
O(1) O 0.4108(2) 0.4380(4) 0.2325(2) 0.044(1) Uani 1.00 d . . .
O(2) O 0.4923(2) 0.6618(3) 0.2211(2) 0.0273(8) Uani 1.00 d . . .
O(3) O 0.5428(2) 1.1285(4) 0.0976(2) 0.0329(9) Uani 1.00 d . . .
N(1) N 0.4961(2) 0.5757(4) 0.1040(2) 0.032(1) Uani 1.00 d . . .
C(1) C 0.3974(3) 0.4384(6) 0.2874(2) 0.041(1) Uani 1.00 d . . .
C(2) C 0.3320(4) 0.3722(7) 0.2864(3) 0.053(2) Uani 1.00 d . . .
C(3) C 0.3179(4) 0.3867(7) 0.3416(3) 0.052(2) Uani 1.00 d . . .
C(4) C 0.3685(3) 0.4568(6) 0.3965(2) 0.039(1) Uani 1.00 d . . .
C(5) C 0.4357(3) 0.5130(5) 0.3966(2) 0.032(1) Uani 1.00 d . . .
C(6) C 0.4526(3) 0.5040(5) 0.3426(2) 0.027(1) Uani 1.00 d . . .
C(7) C 0.5301(3) 0.5584(5) 0.3478(2) 0.029(1) Uani 1.00 d . . .
C(8) C 0.5169(3) 0.7606(5) 0.2691(2) 0.022(1) Uani 1.00 d . . .
C(9) C 0.5329(3) 0.7147(5) 0.3319(2) 0.023(1) Uani 1.00 d . . .
C(10) C 0.5583(3) 0.8180(5) 0.3806(2) 0.030(1) Uani 1.00 d . . .
C(11) C 0.5673(3) 0.9601(5) 0.3691(2) 0.031(1) Uani 1.00 d . . .
C(12) C 0.5509(3) 0.9989(5) 0.3052(2) 0.032(1) Uani 1.00 d . . .
C(13) C 0.5267(3) 0.9025(5) 0.2552(2) 0.024(1) Uani 1.00 d . . .
C(14) C 0.5135(3) 0.9482(5) 0.1874(2) 0.028(1) Uani 1.00 d . . .
C(15) C 0.5966(3) 1.0241(4) 0.1303(2) 0.023(1) Uani 1.00 d . . .
C(16) C 0.5838(3) 0.9313(5) 0.1732(2) 0.023(1) Uani 1.00 d . . .
C(17) C 0.6370(3) 0.8221(5) 0.2013(2) 0.027(1) Uani 1.00 d . . .
C(18) C 0.7017(3) 0.8020(5) 0.1884(2) 0.030(1) Uani 1.00 d . . .
C(19) C 0.7138(3) 0.8993(5) 0.1469(2) 0.030(1) Uani 1.00 d . . .
C(20) C 0.6626(3) 1.0118(5) 0.1175(2) 0.026(1) Uani 1.00 d . . .
C(21) C 0.2780(4) 0.2790(9) 0.2293(4) 0.072(2) Uani 1.00 d . . .
C(22) C 0.2414(4) 0.358(1) 0.1677(3) 0.107(3) Uani 1.00 d . . .
C(23) C 0.3228(6) 0.1509(9) 0.2192(5) 0.102(3) Uani 1.00 d . . .
C(24) C 0.2060(6) 0.228(1) 0.2407(4) 0.135(4) Uani 1.00 d . . .
C(25) C 0.3493(4) 0.4692(8) 0.4541(3) 0.062(2) Uani 1.00 d . . .
C(26) C 0.5943(4) 1.0697(6) 0.4241(3) 0.050(2) Uani 1.00 d . . .
C(27) C 0.671(1) 1.145(2) 0.4283(9) 0.084(5) Uiso 0.50 d P . .
C(28) C 0.525(1) 1.169(2) 0.4120(9) 0.078(5) Uiso 0.50 d P . .
C(29) C 0.6192(8) 0.999(1) 0.4924(6) 0.045(3) Uiso 0.50 d P . .
C(30) C 0.7556(4) 0.6778(7) 0.2165(3) 0.053(2) Uani 1.00 d . . .
C(31) C 0.6769(3) 1.1148(5) 0.0707(3) 0.035(1) Uani 1.00 d . . .
C(32) C 0.6768(4) 1.2719(6) 0.0908(3) 0.053(2) Uani 1.00 d . . .
C(33) C 0.7551(4) 1.0873(7) 0.0685(3) 0.060(2) Uani 1.00 d . . .
C(34) C 0.6129(3) 1.0907(6) 0.0022(3) 0.047(2) Uani 1.00 d . . .
C(35) C 0.5275(3) 0.6175(5) 0.0744(2) 0.033(1) Uani 1.00 d . . .
C(36) C 0.5673(3) 0.6699(6) 0.0371(3) 0.044(2) Uani 1.00 d . . .
C(37) C 0.6254(9) 1.209(1) 0.4052(7) 0.058(3) Uiso 0.50 d P . .
C(38) C 0.519(1) 1.117(2) 0.434(1) 0.086(6) Uiso 0.50 d P . .
C(39) C 0.657(1) 1.007(2) 0.484(1) 0.099(6) Uiso 0.50 d P . .
H(1) H 0.2707(4) 0.3453(7) 0.3412(3) 0.060(2) Uiso 1.00 calc . . .
H(2) H 0.4730(3) 0.5597(5) 0.4354(2) 0.037(2) Uiso 1.00 calc . . .
H(3) H 0.5692(3) 0.5420(5) 0.3917(2) 0.034(2) Uiso 1.00 calc . . .
H(4) H 0.5431(3) 0.5033(5) 0.3178(2) 0.034(2) Uiso 1.00 calc . . .
H(5) H 0.5706(3) 0.7881(5) 0.4246(2) 0.034(2) Uiso 1.00 calc . . .
H(6) H 0.5572(3) 1.0979(5) 0.2960(2) 0.037(2) Uiso 1.00 calc . . .
H(7) H 0.4716(3) 0.8905(5) 0.1565(2) 0.033(2) Uiso 1.00 calc . . .
H(8) H 0.4979(3) 1.0476(5) 0.1818(2) 0.033(2) Uiso 1.00 calc . . .
H(9) H 0.6293(3) 0.7585(5) 0.2316(2) 0.031(2) Uiso 1.00 calc . . .
H(10) H 0.7597(3) 0.8883(5) 0.1385(2) 0.035(2) Uiso 1.00 calc . . .
H(11) H 0.2122(4) 0.437(1) 0.1738(3) 0.106(4) Uiso 1.00 calc . . .
H(12) H 0.2817(4) 0.394(1) 0.1560(3) 0.106(4) Uiso 1.00 calc . . .
H(13) H 0.2062(4) 0.297(1) 0.1335(3) 0.106(4) Uiso 1.00 calc . . .
H(14) H 0.2880(6) 0.0881(9) 0.1854(5) 0.121(5) Uiso 1.00 calc . . .
H(15) H 0.3635(6) 0.1854(9) 0.2075(5) 0.121(5) Uiso 1.00 calc . . .
H(16) H 0.3463(6) 0.0991(9) 0.2598(5) 0.121(5) Uiso 1.00 calc . . .
H(17) H 0.1778(6) 0.311(1) 0.2449(4) 0.152(6) Uiso 1.00 calc . . .
H(18) H 0.1714(6) 0.170(1) 0.2049(4) 0.152(6) Uiso 1.00 calc . . .
H(19) H 0.2249(6) 0.173(1) 0.2804(4) 0.152(6) Uiso 1.00 calc . . .
H(20) H 0.3907(4) 0.5211(8) 0.4883(3) 0.067(3) Uiso 1.00 calc . . .
H(21) H 0.3003(4) 0.5198(8) 0.4416(3) 0.067(3) Uiso 1.00 calc . . .
H(22) H 0.3448(4) 0.3747(8) 0.4694(3) 0.067(3) Uiso 1.00 calc . . .
H(23) H 0.7260(4) 0.5903(7) 0.2017(3) 0.063(2) Uiso 1.00 calc . . .
H(24) H 0.7970(4) 0.6804(7) 0.2022(3) 0.063(2) Uiso 1.00 calc . . .
H(25) H 0.7782(4) 0.6816(7) 0.2635(3) 0.063(2) Uiso 1.00 calc . . .
H(26) H 0.7195(4) 1.2871(6) 0.1331(3) 0.062(2) Uiso 1.00 calc . . .
H(27) H 0.6834(4) 1.3338(6) 0.0594(3) 0.062(2) Uiso 1.00 calc . . .
H(28) H 0.6277(4) 1.2936(6) 0.0926(3) 0.062(2) Uiso 1.00 calc . . .
H(29) H 0.7571(4) 0.9891(7) 0.0560(3) 0.071(3) Uiso 1.00 calc . . .
H(30) H 0.7606(4) 1.1505(7) 0.0371(3) 0.071(3) Uiso 1.00 calc . . .
H(31) H 0.7973(4) 1.1045(7) 0.1109(3) 0.071(3) Uiso 1.00 calc . . .
H(32) H 0.5623(3) 1.1074(6) 0.0020(3) 0.054(2) Uiso 1.00 calc . . .
H(33) H 0.6203(3) 1.1560(6) -0.0277(3) 0.055(2) Uiso 1.00 calc . . .
H(34) H 0.6155(3) 0.9934(6) -0.0111(3) 0.054(2) Uiso 1.00 calc . . .
H(35) H 0.6190(3) 0.7036(6) 0.0658(3) 0.052(2) Uiso 1.00 calc . . .
H(36) H 0.5717(3) 0.5935(6) 0.0103(3) 0.052(2) Uiso 1.00 calc . . .
H(37) H 0.5373(3) 0.7476(6) 0.0098(3) 0.052(2) Uiso 1.00 calc . . .
H(38) H 0.520(4) 1.145(8) 0.120(4) 0.08(3) Uiso 1.00 calc . . .

loop_
_atom_site_aniso_label
_atom_site_aniso_U_11
_atom_site_aniso_U_22
_atom_site_aniso_U_33
_atom_site_aniso_U_12
_atom_site_aniso_U_13
_atom_site_aniso_U_23
Nb(1) 0.0382(3) 0.0286(2) 0.0241(2) -0.0111(2) 0.0205(2) -0.0069(2)
Cl(1) 0.0593(9) 0.0408(7) 0.0423(8) 0.0115(6) 0.0228(7) 0.0006(7)
Cl(2) 0.0597(9) 0.0462(8) 0.0404(7) -0.0234(6) 0.0328(7) -0.0218(7)
Cl(3) 0.0362(7) 0.0651(9) 0.0410(8) 0.0016(7) 0.0157(6) 0.0017(7)
O(1) 0.055(2) 0.043(2) 0.032(2) -0.024(2) 0.029(2) -0.012(2)
O(2) 0.032(2) 0.025(2) 0.025(2) -0.004(1) 0.016(1) 0.000(1)
O(3) 0.037(2) 0.029(2) 0.033(2) 0.006(1) 0.022(2) 0.009(1)
N(1) 0.039(2) 0.029(2) 0.027(2) -0.007(2) 0.021(2) -0.004(2)
C(1) 0.052(3) 0.039(3) 0.028(3) -0.018(2) 0.025(2) -0.008(3)
C(2) 0.053(4) 0.064(4) 0.036(3) -0.034(3) 0.027(3) -0.015(3)
C(3) 0.055(4) 0.063(4) 0.033(3) -0.028(3) 0.029(3) -0.008(3)
C(4) 0.041(3) 0.046(3) 0.026(2) -0.002(2) 0.021(2) 0.007(2)
C(5) 0.034(3) 0.039(3) 0.020(2) 0.002(2) 0.012(2) 0.003(2)
C(6) 0.033(2) 0.023(2) 0.024(2) 0.003(2) 0.014(2) 0.008(2)
C(7) 0.034(3) 0.028(2) 0.023(2) 0.002(2) 0.016(2) 0.006(2)
C(8) 0.019(2) 0.026(2) 0.019(2) 0.000(2) 0.011(2) -0.001(2)
C(9) 0.023(2) 0.024(2) 0.023(2) 0.002(2) 0.012(2) 0.001(2)
C(10) 0.031(3) 0.038(3) 0.016(2) 0.001(2) 0.010(2) -0.002(2)
C(11) 0.032(3) 0.032(2) 0.029(2) -0.004(2) 0.013(2) -0.009(2)
C(12) 0.038(3) 0.018(2) 0.036(2) -0.005(2) 0.021(2) -0.003(2)
C(13) 0.027(2) 0.021(2) 0.023(2) 0.001(2) 0.014(2) 0.003(2)
C(14) 0.028(2) 0.025(2) 0.030(2) -0.001(2) 0.016(2) 0.008(2)
C(15) 0.025(2) 0.022(2) 0.020(2) 0.001(2) 0.009(2) 0.002(2)
C(16) 0.026(2) 0.023(2) 0.020(2) -0.001(2) 0.011(2) -0.001(2)
C(17) 0.032(3) 0.025(2) 0.022(2) -0.001(2) 0.013(2) 0.002(2)
C(18) 0.031(3) 0.032(3) 0.029(2) 0.002(2) 0.013(2) 0.002(2)
C(19) 0.024(2) 0.036(3) 0.027(2) 0.000(2) 0.012(2) 0.001(2)
C(20) 0.028(2) 0.027(2) 0.022(2) -0.008(2) 0.012(2) 0.001(2)
C(21) 0.061(4) 0.085(5) 0.068(4) -0.034(4) 0.045(4) -0.023(4)
C(22) 0.057(5) 0.173(9) 0.034(4) -0.046(5) 0.017(3) -0.014(5)
C(23) 0.118(7) 0.073(5) 0.111(7) -0.040(5) 0.079(6) -0.037(5)
C(24) 0.122(8) 0.19(1) 0.071(5) -0.128(6) 0.063(6) -0.055(8)
C(25) 0.049(4) 0.090(5) 0.029(3) -0.002(3) 0.024(3) 0.006(3)
C(26) 0.066(4) 0.039(3) 0.040(3) -0.009(3) 0.026(3) -0.014(3)
C(30) 0.046(3) 0.054(4) 0.058(4) 0.019(3) 0.029(3) 0.023(3)
C(31) 0.037(3) 0.033(3) 0.035(3) -0.001(2) 0.023(2) 0.007(2)
C(32) 0.066(4) 0.035(3) 0.053(4) -0.015(3) 0.033(3) 0.001(3)
C(33) 0.046(3) 0.066(4) 0.065(4) -0.003(3) 0.040(3) 0.014(3)
C(34) 0.056(4) 0.052(3) 0.029(3) 0.000(2) 0.023(3) 0.009(3)
C(35) 0.037(3) 0.037(3) 0.023(2) -0.008(2) 0.016(2) -0.007(2)
C(36) 0.049(3) 0.047(3) 0.034(3) -0.010(2) 0.025(3) -0.004(3)

loop_
_atom_type_symbol
_atom_type_description
_atom_type_scat_dispersion_real
_atom_type_scat_dispersion_imag
_atom_type_scat_source
C C 0.003 0.002
;International Tables for Crystallography
(1992, Vol. C, Tables 4.2.6.8 and 6.1.1.1)
;
H H 0.000 0.000
;International Tables for Crystallography
(1992, Vol. C, Table 6.1.1.2)
;
N N 0.006 0.003
;International Tables for Crystallography
(1992, Vol. C, Tables 4.2.6.8 and 6.1.1.1)
;
O O 0.011 0.006
;International Tables for Crystallography
(1992, Vol. C, Tables 4.2.6.8 and 6.1.1.1)
;
Cl Cl 0.148 0.159
;International Tables for Crystallography
(1992, Vol. C, Tables 4.2.6.8 and 6.1.1.1)
;
Nb Nb -2.073 0.621
;International Tables for Crystallography
(1992, Vol. C, Tables 4.2.6.8 and 6.1.1.1)
;

loop_
_geom_angle_atom_site_label_1
_geom_angle_atom_site_label_2
_geom_angle_atom_site_label_3
_geom_angle
_geom_angle_site_symmetry_1
_geom_angle_site_symmetry_2
_geom_angle_site_symmetry_3
_geom_angle_publ_flag
Cl(1) Nb(1) Cl(2) 87.12(5) . . . yes
Cl(1) Nb(1) Cl(3) 163.94(7) . . . yes
Cl(1) Nb(1) O(1) 95.7(1) . . . yes
Cl(1) Nb(1) O(2) 92.8(1) . . . yes
Cl(1) Nb(1) N(1) 81.6(1) . . . yes
Cl(2) Nb(1) Cl(3) 87.60(5) . . . yes
Cl(2) Nb(1) O(1) 95.1(1) . . . yes
Cl(2) Nb(1) O(2) 171.5(1) . . . yes
Cl(2) Nb(1) N(1) 85.8(1) . . . yes
Cl(3) Nb(1) O(1) 99.9(1) . . . yes
Cl(3) Nb(1) O(2) 90.18(9) . . . yes
Cl(3) Nb(1) N(1) 82.9(1) . . . yes
O(1) Nb(1) O(2) 93.3(2) . . . yes
O(1) Nb(1) N(1) 177.1(1) . . . yes
O(2) Nb(1) N(1) 85.8(2) . . . yes
Nb(1) O(1) C(1) 158.4(3) . . . yes
Nb(1) O(2) C(8) 161.2(4) . . . yes
Nb(1) N(1) C(35) 173.3(3) . . . yes
O(1) C(1) C(2) 119.8(4) . . . yes
O(1) C(1) C(6) 117.7(5) . . . yes
C(2) C(1) C(6) 122.5(6) . . . yes
C(1) C(2) C(3) 117.2(5) . . . yes
C(1) C(2) C(21) 122.5(7) . . . yes
C(3) C(2) C(21) 120.3(7) . . . yes
C(2) C(3) C(4) 122.5(6) . . . yes
C(3) C(4) C(5) 118.0(6) . . . yes
C(3) C(4) C(25) 119.7(6) . . . yes
C(5) C(4) C(25) 122.3(5) . . . yes
C(4) C(5) C(6) 122.2(4) . . . yes
C(1) C(6) C(5) 117.3(5) . . . yes
C(1) C(6) C(7) 123.4(5) . . . yes
C(5) C(6) C(7) 119.2(4) . . . yes
C(6) C(7) C(9) 116.1(4) . . . yes
O(2) C(8) C(9) 117.8(4) . . . yes
O(2) C(8) C(13) 120.0(4) . . . yes
C(9) C(8) C(13) 122.2(4) . . . yes
C(7) C(9) C(8) 121.9(4) . . . yes
C(7) C(9) C(10) 121.0(4) . . . yes
C(8) C(9) C(10) 116.9(4) . . . yes
C(9) C(10) C(11) 123.1(5) . . . yes
C(10) C(11) C(12) 117.1(4) . . . yes
C(10) C(11) C(26) 121.2(5) . . . yes
C(12) C(11) C(26) 121.7(5) . . . yes
C(11) C(12) C(13) 122.7(4) . . . yes
C(8) C(13) C(12) 117.9(4) . . . yes
C(8) C(13) C(14) 121.3(4) . . . yes
C(12) C(13) C(14) 120.8(4) . . . yes
C(13) C(14) C(16) 114.3(4) . . . yes
O(3) C(15) C(16) 120.6(5) . . . yes
O(3) C(15) C(20) 117.6(4) . . . yes
C(16) C(15) C(20) 121.8(4) . . . yes
C(14) C(16) C(15) 121.0(4) . . . yes
C(14) C(16) C(17) 120.8(5) . . . yes
C(15) C(16) C(17) 118.2(5) . . . yes
C(16) C(17) C(18) 122.2(5) . . . yes
C(17) C(18) C(19) 117.9(4) . . . yes
C(17) C(18) C(30) 120.8(5) . . . yes
C(19) C(18) C(30) 121.3(6) . . . yes
C(18) C(19) C(20) 122.5(5) . . . yes
C(15) C(20) C(19) 117.3(5) . . . yes
C(15) C(20) C(31) 121.7(4) . . . yes
C(19) C(20) C(31) 121.0(5) . . . yes
C(2) C(21) C(22) 113.2(7) . . . yes
C(2) C(21) C(23) 111.1(6) . . . yes
C(2) C(21) C(24) 110.0(7) . . . yes
C(22) C(21) C(23) 108.3(8) . . . yes
C(22) C(21) C(24) 102.8(6) . . . yes
C(23) C(21) C(24) 111.2(8) . . . yes
C(11) C(26) C(27) 109.1(9) . . . yes
C(11) C(26) C(28) 107.4(7) . . . yes
C(11) C(26) C(29) 112.6(6) . . . yes
C(11) C(26) C(37) 111.7(7) . . . yes
C(11) C(26) C(38) 107.2(8) . . . yes
C(11) C(26) C(39) 110.2(9) . . . yes
C(27) C(26) C(28) 115(1) . . . yes
C(27) C(26) C(29) 104.4(9) . . . yes
C(27) C(26) C(37) 37.1(8) . . . yes
C(27) C(26) C(38) 136(1) . . . yes
C(27) C(26) C(39) 77(1) . . . yes
C(28) C(26) C(29) 107(1) . . . yes
C(28) C(26) C(37) 80(1) . . . yes
C(28) C(26) C(38) 27(1) . . . yes
C(28) C(26) C(39) 132(1) . . . yes
C(29) C(26) C(37) 129.4(7) . . . yes
C(29) C(26) C(38) 83(1) . . . yes
C(29) C(26) C(39) 30(1) . . . yes
C(37) C(26) C(38) 105(1) . . . yes
C(37) C(26) C(39) 109(1) . . . yes
C(38) C(26) C(39) 112(1) . . . yes
C(26) C(27) C(37) 70(1) . . . yes
C(26) C(28) C(38) 81(2) . . . yes
C(26) C(29) C(39) 70(1) . . . yes
C(20) C(31) C(32) 111.7(5) . . . yes
C(20) C(31) C(33) 112.0(4) . . . yes
C(20) C(31) C(34) 108.5(4) . . . yes
C(32) C(31) C(33) 107.2(5) . . . yes
C(32) C(31) C(34) 110.0(4) . . . yes
C(33) C(31) C(34) 107.3(5) . . . yes
N(1) C(35) C(36) 179.8(5) . . . yes
C(26) C(37) C(27) 72(1) . . . yes
C(26) C(38) C(28) 71(2) . . . yes
C(26) C(39) C(29) 79(1) . . . yes

loop_
_geom_bond_atom_site_label_1
_geom_bond_atom_site_label_2
_geom_bond_distance
_geom_bond_site_symmetry_1
_geom_bond_site_symmetry_2
_geom_bond_publ_flag
Nb(1) Cl(1) 2.385(2) . . yes
Nb(1) Cl(2) 2.409(1) . . yes
Nb(1) Cl(3) 2.362(1) . . yes
Nb(1) O(1) 1.839(5) . . yes
Nb(1) O(2) 1.847(3) . . yes
Nb(1) N(1) 2.274(5) . . yes
O(1) C(1) 1.381(8) . . yes
O(2) C(8) 1.357(5) . . yes
O(3) C(15) 1.381(5) . . yes
N(1) C(35) 1.142(8) . . yes
C(1) C(2) 1.376(10) . . yes
C(1) C(6) 1.391(6) . . yes
C(2) C(3) 1.40(1) . . yes
C(2) C(21) 1.541(9) . . yes
C(3) C(4) 1.376(7) . . yes
C(4) C(5) 1.376(9) . . yes
C(4) C(25) 1.511(10) . . yes
C(5) C(6) 1.400(8) . . yes
C(6) C(7) 1.508(8) . . yes
C(7) C(9) 1.518(7) . . yes
C(8) C(9) 1.400(7) . . yes
C(8) C(13) 1.399(6) . . yes
C(9) C(10) 1.398(6) . . yes
C(10) C(11) 1.384(7) . . yes
C(11) C(12) 1.405(8) . . yes
C(11) C(26) 1.531(8) . . yes
C(12) C(13) 1.373(6) . . yes
C(13) C(14) 1.519(7) . . yes
C(14) C(16) 1.506(8) . . yes
C(15) C(16) 1.406(7) . . yes
C(15) C(20) 1.404(8) . . yes
C(16) C(17) 1.388(6) . . yes
C(17) C(18) 1.390(8) . . yes
C(18) C(19) 1.402(8) . . yes
C(18) C(30) 1.501(8) . . yes
C(19) C(20) 1.395(6) . . yes
C(20) C(31) 1.547(8) . . yes
C(21) C(22) 1.48(1) . . yes
C(21) C(23) 1.54(1) . . yes
C(21) C(24) 1.56(1) . . yes
C(26) C(27) 1.58(2) . . yes
C(26) C(28) 1.54(2) . . yes
C(26) C(29) 1.57(1) . . yes
C(26) C(37) 1.57(2) . . yes
C(26) C(38) 1.61(3) . . yes
C(26) C(39) 1.50(2) . . yes
C(27) C(37) 1.00(2) . . yes
C(28) C(38) 0.75(3) . . yes
C(29) C(39) 0.81(3) . . yes
C(31) C(32) 1.544(8) . . yes
C(31) C(33) 1.524(10) . . yes
C(31) C(34) 1.533(6) . . yes
C(35) C(36) 1.440(10) . . yes

loop_
_geom_contact_atom_site_label_1
_geom_contact_atom_site_label_2
_geom_contact_distance
_geom_contact_site_symmetry_1
_geom_contact_site_symmetry_2
_geom_contact_publ_flag
Cl(1) O(3) 3.432(4) . 1_545 ?
Cl(2) O(3) 3.323(4) . 1_545 ?
Cl(2) C(36) 3.523(7) . 2_665 ?
O(3) C(36) 3.451(6) . 2_675 ?
O(3) C(34) 3.518(6) . 2_675 ?
C(5) C(28) 3.59(2) . 1_545 ?
C(6) C(28) 3.52(2) . 1_545 ?

loop_
_geom_torsion_atom_site_label_1
_geom_torsion_atom_site_label_2
_geom_torsion_atom_site_label_3
_geom_torsion_atom_site_label_4
_geom_torsion
_geom_torsion_site_symmetry_1
_geom_torsion_site_symmetry_2
_geom_torsion_site_symmetry_3
_geom_torsion_site_symmetry_4
_geom_torsion_publ_flag
Nb(1) O(1) C(1) C(2) 150.0(7) . . . . yes
Nb(1) O(1) C(1) C(6) -31(1) . . . . yes
Nb(1) O(2) C(8) C(9) 29(1) . . . . yes
Nb(1) O(2) C(8) C(13) -151.8(7) . . . . yes
Nb(1) N(1) C(35) C(36) 48.3 . . . . yes
Cl(1) Nb(1) O(1) C(1) 95.2(9) . . . . yes
Cl(1) Nb(1) O(2) C(8) -95.1(8) . . . . yes
Cl(1) Nb(1) N(1) C(35) -56(3) . . . . yes
Cl(2) Nb(1) O(1) C(1) -177.2(9) . . . . yes
Cl(2) Nb(1) O(2) C(8) 175.5(6) . . . . yes
Cl(2) Nb(1) N(1) C(35) -143(3) . . . . yes
Cl(3) Nb(1) O(1) C(1) -88.7(9) . . . . yes
Cl(3) Nb(1) O(2) C(8) 100.7(8) . . . . yes
Cl(3) Nb(1) N(1) C(35) 128(3) . . . . yes
O(1) Nb(1) O(2) C(8) 0.8(9) . . . . yes
O(1) Nb(1) N(1) C(35) -34(5) . . . . yes
O(1) C(1) C(2) C(3) -174.6(5) . . . . yes
O(1) C(1) C(2) C(21) 8.6(9) . . . . yes
O(1) C(1) C(6) C(5) 175.4(4) . . . . yes
O(1) C(1) C(6) C(7) -7.5(7) . . . . yes
O(2) Nb(1) O(1) C(1) 2.1(9) . . . . yes
O(2) Nb(1) N(1) C(35) 37(3) . . . . yes
O(2) C(8) C(9) C(7) 5.3(7) . . . . yes
O(2) C(8) C(9) C(10) 179.9(4) . . . . yes
O(2) C(8) C(13) C(12) 179.4(5) . . . . yes
O(2) C(8) C(13) C(14) -2.4(7) . . . . yes
O(3) C(15) C(16) C(14) -3.4(6) . . . . yes
O(3) C(15) C(16) C(17) 175.6(4) . . . . yes
O(3) C(15) C(20) C(19) -175.2(4) . . . . yes
O(3) C(15) C(20) C(31) 2.5(6) . . . . yes
N(1) Nb(1) O(1) C(1) 74(3) . . . . yes
N(1) Nb(1) O(2) C(8) -176.4(9) . . . . yes
C(1) C(2) C(3) C(4) -3.6(9) . . . . yes
C(1) C(2) C(21) C(22) -61.6(9) . . . . yes
C(1) C(2) C(21) C(23) 60.5(9) . . . . yes
C(1) C(2) C(21) C(24) -175.9(6) . . . . yes
C(1) C(6) C(5) C(4) 1.7(7) . . . . yes
C(1) C(6) C(7) C(9) 94.3(6) . . . . yes
C(2) C(1) C(6) C(5) -6.2(8) . . . . yes
C(2) C(1) C(6) C(7) 170.9(5) . . . . yes
C(2) C(3) C(4) C(5) -0.6(9) . . . . yes
C(2) C(3) C(4) C(25) 179.6(6) . . . . yes
C(3) C(2) C(1) C(6) 7.1(8) . . . . yes
C(3) C(2) C(21) C(22) 121.7(8) . . . . yes
C(3) C(2) C(21) C(23) -116.2(8) . . . . yes
C(3) C(2) C(21) C(24) 7.3(9) . . . . yes
C(3) C(4) C(5) C(6) 1.6(8) . . . . yes
C(4) C(3) C(2) C(21) 173.3(6) . . . . yes
C(4) C(5) C(6) C(7) -175.5(4) . . . . yes
C(5) C(6) C(7) C(9) -88.7(5) . . . . yes
C(6) C(1) C(2) C(21) -169.8(5) . . . . yes
C(6) C(5) C(4) C(25) -178.6(5) . . . . yes
C(6) C(7) C(9) C(8) -90.9(6) . . . . yes
C(6) C(7) C(9) C(10) 94.8(5) . . . . yes
C(7) C(9) C(8) C(13) -173.6(5) . . . . yes
C(7) C(9) C(10) C(11) 175.1(5) . . . . yes
C(8) C(9) C(10) C(11) 0.5(8) . . . . yes
C(8) C(13) C(12) C(11) 1.1(8) . . . . yes
C(8) C(13) C(14) C(16) -86.4(5) . . . . yes
C(9) C(8) C(13) C(12) -1.7(7) . . . . yes
C(9) C(8) C(13) C(14) 176.5(5) . . . . yes
C(9) C(10) C(11) C(12) -1.1(8) . . . . yes
C(9) C(10) C(11) C(26) 179.2(5) . . . . yes
C(10) C(9) C(8) C(13) 0.9(7) . . . . yes
C(10) C(11) C(12) C(13) 0.3(8) . . . . yes
C(10) C(11) C(26) C(27) 122.3(8) . . . . yes
C(10) C(11) C(26) C(28) -111(1) . . . . yes
C(10) C(11) C(26) C(29) 6(1) . . . . yes
C(10) C(11) C(26) C(37) 161.9(7) . . . . yes
C(10) C(11) C(26) C(38) -82.7(10) . . . . yes
C(10) C(11) C(26) C(39) 39(1) . . . . yes
C(11) C(12) C(13) C(14) -177.1(5) . . . . yes
C(11) C(26) C(27) C(37) 101(1) . . . . yes
C(11) C(26) C(28) C(38) 94(1) . . . . yes
C(11) C(26) C(29) C(39) 91(1) . . . . yes
C(11) C(26) C(37) C(27) -93(1) . . . . yes
C(11) C(26) C(38) C(28) -94(1) . . . . yes
C(11) C(26) C(39) C(29) -100(1) . . . . yes
C(12) C(11) C(26) C(27) -57.3(9) . . . . yes
C(12) C(11) C(26) C(28) 68(1) . . . . yes
C(12) C(11) C(26) C(29) -172.7(8) . . . . yes
C(12) C(11) C(26) C(37) -17.7(10) . . . . yes
C(12) C(11) C(26) C(38) 97(1) . . . . yes
C(12) C(11) C(26) C(39) -140(1) . . . . yes
C(12) C(13) C(14) C(16) 91.8(6) . . . . yes
C(13) C(12) C(11) C(26) 179.9(6) . . . . yes
C(13) C(14) C(16) C(15) -148.9(4) . . . . yes
C(13) C(14) C(16) C(17) 32.2(6) . . . . yes
C(14) C(16) C(15) C(20) 178.7(4) . . . . yes
C(14) C(16) C(17) C(18) 178.8(4) . . . . yes
C(15) C(16) C(17) C(18) -0.1(6) . . . . yes
C(15) C(20) C(19) C(18) -0.8(6) . . . . yes
C(15) C(20) C(31) C(32) 55.5(5) . . . . yes
C(15) C(20) C(31) C(33) 175.7(4) . . . . yes
C(15) C(20) C(31) C(34) -66.1(6) . . . . yes
C(16) C(15) C(20) C(19) 2.8(6) . . . . yes
C(16) C(15) C(20) C(31) -179.5(4) . . . . yes
C(16) C(17) C(18) C(19) 2.0(6) . . . . yes
C(16) C(17) C(18) C(30) -176.4(4) . . . . yes
C(17) C(16) C(15) C(20) -2.3(6) . . . . yes
C(17) C(18) C(19) C(20) -1.6(7) . . . . yes
C(18) C(19) C(20) C(31) -178.5(4) . . . . yes
C(19) C(20) C(31) C(32) -126.9(5) . . . . yes
C(19) C(20) C(31) C(33) -6.6(6) . . . . yes
C(19) C(20) C(31) C(34) 111.6(5) . . . . yes
C(20) C(19) C(18) C(30) 176.8(4) . . . . yes
C(27) C(26) C(28) C(38) -143(1) . . . . yes
C(27) C(26) C(29) C(39) -26(1) . . . . yes
C(27) C(26) C(38) C(28) 50(2) . . . . yes
C(27) C(26) C(39) C(29) 153(1) . . . . yes
C(27) C(37) C(26) C(28) 161(1) . . . . yes
C(27) C(37) C(26) C(29) 56(1) . . . . yes
C(27) C(37) C(26) C(38) 150(1) . . . . yes
C(27) C(37) C(26) C(39) 29(1) . . . . yes
C(28) C(26) C(27) C(37) -20(1) . . . . yes
C(28) C(26) C(29) C(39) -150(1) . . . . yes
C(28) C(26) C(39) C(29) 40(2) . . . . yes
C(28) C(38) C(26) C(29) 153(2) . . . . yes
C(28) C(38) C(26) C(37) 24(2) . . . . yes
C(28) C(38) C(26) C(39) 144(1) . . . . yes
C(29) C(26) C(27) C(37) -138(1) . . . . yes
C(29) C(26) C(28) C(38) -27(2) . . . . yes
C(29) C(39) C(26) C(37) 135(1) . . . . yes
C(29) C(39) C(26) C(38) 18(1) . . . . yes
C(37) C(26) C(28) C(38) -155(2) . . . . yes
C(37) C(26) C(29) C(39) -57(2) . . . . yes
C(37) C(27) C(26) C(38) -43(2) . . . . yes
C(37) C(27) C(26) C(39) -151(1) . . . . yes
C(38) C(26) C(29) C(39) -162(1) . . . . yes
C(38) C(28) C(26) C(39) -47(2) . . . . yes
C(38) C(28) C(26) C(39) -47(2) . . . . yes
